data_1565943
loop_
_publ_author_name
'Wildner, Manfred'
'Zakharov, Boris A.'
'Bogdanov, Nikita E.'
'Talla, Dominik'
'Boldyreva, Elena V.'
'Miletich, Ronald'

_publ_section_title
;
 Crystallography relevant to Mars and Galilean icy moons: crystal behavior
 of kieserite-type monohydrate sulfates at extraterrestrial conditions
 down to 15 K
;
_journal_issue 2
_journal_name_full IUCrJ
_journal_page_first 194
_journal_page_last 203
_journal_paper_doi 10.1107/S2052252521012720
_journal_volume 9
_journal_year 2022
_chemical_formula_sum 'Fe H2 O5 S'
_chemical_formula_weight 169.93
_space_group_crystal_system monoclinic
_space_group_IT_number 15
_space_group_name_Hall '-C 2yc'
_space_group_name_H-M_alt 'C 1 2/c 1'
_atom_sites_solution_hydrogens difmap
_audit_creation_method SHELXL-2017/1
_cell_angle_alpha 90
_cell_angle_beta 118.328(14)
_cell_angle_gamma 90
_cell_formula_units_Z 4
_cell_length_a 7.0320(8)
_cell_length_b 7.5783(6)
_cell_length_c 7.7396(8)
_cell_measurement_temperature 60(2)
_cell_volume 363.06(8)
_computing_structure_refinement 'SHELXL-2017/1 (Sheldrick, 2017)'
_diffrn_ambient_temperature 60(2)
_diffrn_measured_fraction_theta_full 0.991
_diffrn_measured_fraction_theta_max 0.875
_diffrn_radiation_type MoK\a
_diffrn_radiation_wavelength 0.71073
_diffrn_reflns_av_R_equivalents 0.0206
_diffrn_reflns_av_unetI/netI 0.0251
_diffrn_reflns_Laue_measured_fraction_full 0.991
_diffrn_reflns_Laue_measured_fraction_max 0.875
_diffrn_reflns_limit_h_max 9
_diffrn_reflns_limit_h_min -9
_diffrn_reflns_limit_k_max 9
_diffrn_reflns_limit_k_min -9
_diffrn_reflns_limit_l_max 7
_diffrn_reflns_limit_l_min -10
_diffrn_reflns_number 1189
_diffrn_reflns_point_group_measured_fraction_full 0.991
_diffrn_reflns_point_group_measured_fraction_max 0.875
_diffrn_reflns_theta_full 25.242
_diffrn_reflns_theta_max 29.418
_diffrn_reflns_theta_min 4.204
_exptl_absorpt_coefficient_mu 4.612
_exptl_crystal_density_diffrn 3.109
_exptl_crystal_F_000 336
_exptl_crystal_size_max 0.320
_exptl_crystal_size_mid 0.290
_exptl_crystal_size_min 0.070
_refine_diff_density_max 0.511
_refine_diff_density_min -0.440
_refine_diff_density_rms 0.098
_refine_ls_extinction_coef 0.0330(19)
_refine_ls_extinction_expression Fc^*^=kFc[1+0.001xFc^2^\l^3^/sin(2\q)]^-1/4^
_refine_ls_extinction_method 'SHELXL-2017/1 (Sheldrick 2017)'
_refine_ls_goodness_of_fit_ref 1.094
_refine_ls_hydrogen_treatment refall
_refine_ls_matrix_type full
_refine_ls_number_parameters 40
_refine_ls_number_reflns 442
_refine_ls_number_restraints 0
_refine_ls_restrained_S_all 1.094
_refine_ls_R_factor_all 0.0188
_refine_ls_R_factor_gt 0.0177
_refine_ls_shift/su_max 0.000
_refine_ls_shift/su_mean 0.000
_refine_ls_structure_factor_coef Fsqd
_refine_ls_weighting_details 'w=1/[\s^2^(Fo^2^)+(0.0200P)^2^+0.3100P] where P=(Fo^2^+2Fc^2^)/3'
_refine_ls_weighting_scheme calc
_refine_ls_wR_factor_gt 0.0424
_refine_ls_wR_factor_ref 0.0436
_reflns_Friedel_coverage 0.000
_reflns_number_gt 423
_reflns_number_total 442
_reflns_threshold_expression 'I > 2\s(I)'
_cod_data_source_file lt5044.cif
_cod_data_source_block FeSO4H2O_He_60K
_cod_depositor_comments 'Adding full bibliography for 1565934--1565967.cif.'
_cod_original_sg_symbol_H-M 'C 2/c'
_cod_database_code 1565943
_shelx_shelxl_version_number 2017/1
_shelx_space_group_comment
;
The symmetry employed for this shelxl refinement is uniquely defined
by the following loop, which should always be used as a source of
symmetry information in preference to the above space-group names.
They are only intended as comments.
;
_shelx_estimated_absorpt_t_min 0.320
_shelx_estimated_absorpt_t_max 0.738

loop_
_space_group_symop_operation_xyz
'x, y, z'
'-x, y, -z+1/2'
'x+1/2, y+1/2, z'
'-x+1/2, y+1/2, -z+1/2'
'-x, -y, -z'
'x, -y, z-1/2'
'-x+1/2, -y+1/2, -z'
'x+1/2, -y+1/2, z-1/2'

loop_
_atom_site_label
_atom_site_type_symbol
_atom_site_fract_x
_atom_site_fract_y
_atom_site_fract_z
_atom_site_U_iso_or_equiv
_atom_site_adp_type
_atom_site_occupancy
_atom_site_site_symmetry_order
_atom_site_calc_flag
_atom_site_refinement_flags_posn
_atom_site_refinement_flags_adp
_atom_site_refinement_flags_occupancy
_atom_site_disorder_assembly
_atom_site_disorder_group
Fe Fe 0.000000 0.500000 0.000000 0.00233(16) Uani 1 2 d S . P . .
S S 0.000000 0.15520(8) 0.250000 0.00232(18) Uani 1 2 d S T P . .
O1 O 0.1684(2) 0.04575(18) 0.40074(19) 0.0050(3) Uani 1 1 d . . . . .
O2 O 0.1003(2) 0.27048(16) 0.15946(17) 0.0043(3) Uani 1 1 d . . . . .
O3 O 0.000000 0.6434(3) 0.250000 0.0043(4) Uani 1 2 d S T P . .
H H 0.102(4) 0.711(3) 0.294(3) 0.012(6) Uiso 1 1 d . . . . .

loop_
_atom_site_aniso_label
_atom_site_aniso_U_11
_atom_site_aniso_U_22
_atom_site_aniso_U_33
_atom_site_aniso_U_23
_atom_site_aniso_U_13
_atom_site_aniso_U_12
Fe 0.0024(2) 0.0018(2) 0.0024(2) 0.00064(12) 0.00083(17) 0.00016(13)
S 0.0020(3) 0.0020(3) 0.0030(3) 0.000 0.0012(2) 0.000
O1 0.0038(7) 0.0051(6) 0.0055(6) 0.0012(5) 0.0018(5) 0.0007(5)
O2 0.0037(7) 0.0041(7) 0.0056(6) 0.0020(5) 0.0028(5) 0.0005(5)
O3 0.0034(10) 0.0044(9) 0.0046(9) 0.000 0.0015(8) 0.000

loop_
_atom_type_symbol
_atom_type_description
_atom_type_scat_dispersion_real
_atom_type_scat_dispersion_imag
_atom_type_scat_source
O O 0.0106 0.0060 'International Tables Vol C Tables 4.2.6.8 and 6.1.1.4'
H H 0.0000 0.0000 'International Tables Vol C Tables 4.2.6.8 and 6.1.1.4'
S S 0.1246 0.1234 'International Tables Vol C Tables 4.2.6.8 and 6.1.1.4'
Fe Fe 0.3463 0.8444 'International Tables Vol C Tables 4.2.6.8 and 6.1.1.4'

loop_
_geom_angle_atom_site_label_1
_geom_angle_atom_site_label_2
_geom_angle_atom_site_label_3
_geom_angle
_geom_angle_site_symmetry_1
_geom_angle_site_symmetry_3
_geom_angle_publ_flag
O2 Fe O2 180.0 . 5_565 ?
O2 Fe O1 94.86(5) . 8_455 ?
O2 Fe O1 85.14(5) 5_565 8_455 ?
O2 Fe O1 85.14(5) . 4 ?
O2 Fe O1 94.86(5) 5_565 4 ?
O1 Fe O1 180.0 8_455 4 ?
O2 Fe O3 91.88(5) . . ?
O2 Fe O3 88.12(5) 5_565 . ?
O1 Fe O3 86.60(4) 8_455 . ?
O1 Fe O3 93.40(4) 4 . ?
O2 Fe O3 88.12(5) . 5_565 ?
O2 Fe O3 91.88(5) 5_565 5_565 ?
O1 Fe O3 93.40(4) 8_455 5_565 ?
O1 Fe O3 86.60(4) 4 5_565 ?
O3 Fe O3 180.0 . 5_565 ?
O2 Fe O2 83.08(2) . 8_455 ?
O2 Fe O2 96.92(2) 5_565 8_455 ?
O1 Fe O2 42.98(4) 8_455 8_455 ?
O1 Fe O2 137.02(4) 4 8_455 ?
O3 Fe O2 128.10(3) . 8_455 ?
O3 Fe O2 51.90(3) 5_565 8_455 ?
O2 Fe O2 96.92(2) . 4 ?
O2 Fe O2 83.08(2) 5_565 4 ?
O1 Fe O2 137.02(4) 8_455 4 ?
O1 Fe O2 42.98(4) 4 4 ?
O3 Fe O2 51.90(3) . 4 ?
O3 Fe O2 128.10(3) 5_565 4 ?
O2 Fe O2 180.0 8_455 4 ?
O2 Fe O2 137.66(5) . 6_565 ?
O2 Fe O2 42.34(5) 5_565 6_565 ?
O1 Fe O2 113.00(4) 8_455 6_565 ?
O1 Fe O2 67.00(4) 4 6_565 ?
O3 Fe O2 119.80(5) . 6_565 ?
O3 Fe O2 60.20(5) 5_565 6_565 ?
O2 Fe O2 95.84(3) 8_455 6_565 ?
O2 Fe O2 84.16(3) 4 6_565 ?
O2 Fe O2 42.34(5) . 2 ?
O2 Fe O2 137.66(5) 5_565 2 ?
O1 Fe O2 67.00(4) 8_455 2 ?
O1 Fe O2 113.00(4) 4 2 ?
O3 Fe O2 60.20(5) . 2 ?
O3 Fe O2 119.80(5) 5_565 2 ?
O2 Fe O2 84.16(3) 8_455 2 ?
O2 Fe O2 95.84(3) 4 2 ?
O2 Fe O2 180.00(2) 6_565 2 ?
O1 S O1 110.92(12) 2 . ?
O1 S O2 108.83(7) 2 2 ?
O1 S O2 110.00(7) . 2 ?
O1 S O2 110.00(7) 2 . ?
O1 S O2 108.83(7) . . ?
O2 S O2 108.22(10) 2 . ?
S O1 Fe 136.08(8) . 4_545 ?
S O1 O2 35.97(5) . . ?
Fe O1 O2 100.24(6) 4_545 . ?
S O1 O1 34.54(6) . 2 ?
Fe O1 O1 139.58(9) 4_545 2 ?
O2 O1 O1 60.36(5) . 2 ?
S O1 O2 35.37(4) . 2 ?
Fe O1 O2 144.43(8) 4_545 2 ?
O2 O1 O2 60.12(6) . 2 ?
O1 O1 O2 59.64(5) 2 2 ?
S O1 O2 126.90(7) . 4_545 ?
Fe O1 O2 46.61(4) 4_545 4_545 ?
O2 O1 O2 108.32(5) . 4_545 ?
O1 O1 O2 102.66(6) 2 4_545 ?
O2 O1 O2 161.64(8) 2 4_545 ?
S O1 O3 171.30(8) . 7_556 ?
Fe O1 O3 48.25(3) 4_545 7_556 ?
O2 O1 O3 146.18(7) . 7_556 ?
O1 O1 O3 150.20(5) 2 7_556 ?
O2 O1 O3 136.00(6) 2 7_556 ?
O2 O1 O3 61.80(4) 4_545 7_556 ?
S O1 O2 116.06(8) . 8_556 ?
Fe O1 O2 41.88(4) 4_545 8_556 ?
O2 O1 O2 87.47(5) . 8_556 ?
O1 O1 O2 147.78(5) 2 8_556 ?
O2 O1 O2 104.31(6) 2 8_556 ?
O2 O1 O2 88.49(5) 4_545 8_556 ?
O3 O1 O2 61.19(5) 7_556 8_556 ?
S O1 O3 91.88(6) . 3_545 ?
Fe O1 O3 44.67(3) 4_545 3_545 ?
O2 O1 O3 56.98(5) . 3_545 ?
O1 O1 O3 101.62(7) 2 3_545 ?
O2 O1 O3 114.27(6) 2 3_545 ?
O2 O1 O3 61.69(5) 4_545 3_545 ?
O3 O1 O3 92.92(5) 7_556 3_545 ?
O2 O1 O3 57.14(4) 8_556 3_545 ?
S O1 O3 102.97(7) . 1_545 ?
Fe O1 O3 97.29(5) 4_545 1_545 ?
O2 O1 O3 118.54(6) . 1_545 ?
O1 O1 O3 68.43(3) 2 1_545 ?
O2 O1 O3 117.97(6) 2 1_545 ?
O2 O1 O3 52.54(4) 4_545 1_545 ?
O3 O1 O3 82.53(4) 7_556 1_545 ?
O2 O1 O3 137.17(5) 8_556 1_545 ?
O3 O1 O3 107.00(5) 3_545 1_545 ?
S O1 O2 126.87(8) . 6_556 ?
Fe O1 O2 96.50(5) 4_545 6_556 ?
O2 O1 O2 162.53(8) . 6_556 ?
O1 O1 O2 103.21(6) 2 6_556 ?
O2 O1 O2 107.65(5) 2 6_556 ?
O2 O1 O2 79.86(5) 4_545 6_556 ?
O3 O1 O2 51.28(4) 7_556 6_556 ?
O2 O1 O2 108.51(5) 8_556 6_556 ?
O3 O1 O2 137.83(6) 3_545 6_556 ?
O3 O1 O2 53.75(3) 1_545 6_556 ?
S O1 O2 113.52(7) . 7_556 ?
Fe O1 O2 77.02(5) 4_545 7_556 ?
O2 O1 O2 108.73(5) . 7_556 ?
O1 O1 O2 140.76(7) 2 7_556 ?
O2 O1 O2 81.91(4) 2 7_556 ?
O2 O1 O2 116.23(6) 4_545 7_556 ?
O3 O1 O2 58.37(5) 7_556 7_556 ?
O2 O1 O2 44.36(5) 8_556 7_556 ?
O3 O1 O2 101.16(5) 3_545 7_556 ?
O3 O1 O2 132.59(5) 1_545 7_556 ?
O2 O1 O2 79.82(3) 6_556 7_556 ?
S O2 Fe 132.42(8) . . ?
S O2 O1 35.21(5) . . ?
Fe O2 O1 162.26(7) . . ?
S O2 O2 35.89(5) . 2 ?
Fe O2 O2 102.71(5) . 2 ?
O1 O2 O2 60.30(5) . 2 ?
S O2 O1 34.63(4) . 2 ?
Fe O2 O1 117.79(7) . 2 ?
O1 O2 O1 59.99(7) . 2 ?
O2 O2 O1 59.58(5) 2 2 ?
S O2 O3 109.39(7) . 3_545 ?
Fe O2 O3 118.12(6) . 3_545 ?
O1 O2 O3 75.47(5) . 3_545 ?
O2 O2 O3 131.69(7) 2 3_545 ?
O1 O2 O3 114.59(7) 2 3_545 ?
S O2 O1 162.04(8) . 4 ?
Fe O2 O1 48.25(4) . 4 ?
O1 O2 O1 137.40(6) . 4 ?
O2 O2 O1 129.66(4) 2 4 ?
O1 O2 O1 161.64(8) 2 4 ?
O3 O2 O1 72.47(6) 3_545 4 ?
S O2 O3 134.73(7) . 5_565 ?
Fe O2 O3 48.23(4) . 5_565 ?
O1 O2 O3 147.47(7) . 5_565 ?
O2 O2 O3 135.23(8) 2 5_565 ?
O1 O2 O3 100.41(6) 2 5_565 ?
O3 O2 O3 92.62(4) 3_545 5_565 ?
O1 O2 O3 61.63(4) 4 5_565 ?
S O2 O1 91.72(6) . 8_455 ?
Fe O2 O1 43.26(3) . 8_455 ?
O1 O2 O1 126.87(7) . 8_455 ?
O2 O2 O1 73.05(6) 2 8_455 ?
O1 O2 O1 75.69(6) 2 8_455 ?
O3 O2 O1 155.26(5) 3_545 8_455 ?
O1 O2 O1 91.51(5) 4 8_455 ?
O3 O2 O1 62.86(4) 5_565 8_455 ?
S O2 O3 102.75(6) . . ?
Fe O2 O3 46.20(3) . . ?
O1 O2 O3 117.22(5) . . ?
O2 O2 O3 66.87(3) 2 . ?
O1 O2 O3 116.64(6) 2 . ?
O3 O2 O3 125.86(6) 3_545 . ?
O1 O2 O3 64.51(4) 4 . ?
O3 O2 O3 94.42(4) 5_565 . ?
O1 O2 O3 57.85(3) 8_455 . ?
S O2 O1 95.56(6) . 6 ?
Fe O2 O1 110.96(5) . 6 ?
O1 O2 O1 85.64(4) . 6 ?
O2 O2 O1 130.17(4) 2 6 ?
O1 O2 O1 72.35(5) 2 6 ?
O3 O2 O1 58.09(4) 3_545 6 ?
O1 O2 O1 100.14(5) 4 6 ?
O3 O2 O1 62.75(5) 5_565 6 ?
O1 O2 O1 108.51(5) 8_455 6 ?
O3 O2 O1 157.10(5) . 6 ?
S O2 O1 82.77(5) . 7_556 ?
Fe O2 O1 97.06(5) . 7_556 ?
O1 O2 O1 71.27(6) . 7_556 ?
O2 O2 O1 62.59(5) 2 7_556 ?
O1 O2 O1 116.92(6) 2 7_556 ?
O3 O2 O1 86.60(5) 3_545 7_556 ?
O1 O2 O1 79.49(4) 4 7_556 ?
O3 O2 O1 139.21(6) 5_565 7_556 ?
O1 O2 O1 109.40(5) 8_455 7_556 ?
O3 O2 O1 55.36(3) . 7_556 ?
O1 O2 O1 142.09(5) 6 7_556 ?
Fe O3 Fe 121.36(9) . 2 ?
Fe O3 O2 88.32(3) . 4 ?
Fe O3 O2 112.02(3) 2 4 ?
Fe O3 O2 112.02(3) . 3_455 ?
Fe O3 O2 88.32(3) 2 3_455 ?
O2 O3 O2 138.67(9) 4 3_455 ?
Fe O3 O1 45.15(3) . 8_455 ?
Fe O3 O1 103.44(6) 2 8_455 ?
O2 O3 O1 132.24(4) 4 8_455 ?
O2 O3 O1 70.64(4) 3_455 8_455 ?
Fe O3 O1 103.44(6) . 7_556 ?
Fe O3 O1 45.15(3) 2 7_556 ?
O2 O3 O1 70.64(4) 4 7_556 ?
O2 O3 O1 132.24(4) 3_455 7_556 ?
O1 O3 O1 122.27(9) 8_455 7_556 ?
Fe O3 O2 159.79(7) . 6_566 ?
Fe O3 O2 43.66(3) 2 6_566 ?
O2 O3 O2 87.38(4) 4 6_566 ?
O2 O3 O2 83.73(4) 3_455 6_566 ?
O1 O3 O2 139.70(4) 8_455 6_566 ?
O1 O3 O2 56.58(4) 7_556 6_566 ?
Fe O3 O2 43.66(3) . 5_565 ?
Fe O3 O2 159.79(7) 2 5_565 ?
O2 O3 O2 83.73(4) 4 5_565 ?
O2 O3 O2 87.38(4) 3_455 5_565 ?
O1 O3 O2 56.58(4) 8_455 5_565 ?
O1 O3 O2 139.70(4) 7_556 5_565 ?
O2 O3 O2 154.64(9) 6_566 5_565 ?
Fe O3 O2 41.92(4) . . ?
Fe O3 O2 81.00(6) 2 . ?
O2 O3 O2 93.62(3) 4 . ?
O2 O3 O2 125.86(6) 3_455 . ?
O1 O3 O2 60.96(5) 8_455 . ?
O1 O3 O2 66.27(5) 7_556 . ?
O2 O3 O2 118.73(6) 6_566 . ?
O2 O3 O2 85.58(4) 5_565 . ?
Fe O3 O2 80.99(6) . 2 ?
Fe O3 O2 41.92(4) 2 2 ?
O2 O3 O2 125.86(6) 4 2 ?
O2 O3 O2 93.62(3) 3_455 2 ?
O1 O3 O2 66.27(5) 8_455 2 ?
O1 O3 O2 60.96(5) 7_556 2 ?
O2 O3 O2 85.58(4) 6_566 2 ?
O2 O3 O2 118.73(6) 5_565 2 ?
O2 O3 O2 46.27(5) . 2 ?
Fe O3 O1 120.93(6) . 3_455 ?
Fe O3 O1 41.92(3) 2 3_455 ?
O2 O3 O1 147.21(4) 4 3_455 ?
O2 O3 O1 47.55(4) 3_455 3_455 ?
O1 O3 O1 79.88(4) 8_455 3_455 ?
O1 O3 O1 87.08(5) 7_556 3_455 ?
O2 O3 O1 60.00(4) 6_566 3_455 ?
O2 O3 O1 127.09(4) 5_565 3_455 ?
O2 O3 O1 99.13(6) . 3_455 ?
O2 O3 O1 53.79(4) 2 3_455 ?
Fe O3 O1 41.92(3) . 4 ?
Fe O3 O1 120.93(6) 2 4 ?
O2 O3 O1 47.55(4) 4 4 ?
O2 O3 O1 147.21(4) 3_455 4 ?
O1 O3 O1 87.08(5) 8_455 4 ?
O1 O3 O1 79.88(4) 7_556 4 ?
O2 O3 O1 127.09(4) 6_566 4 ?
O2 O3 O1 60.00(4) 5_565 4 ?
O2 O3 O1 53.79(4) . 4 ?
O2 O3 O1 99.13(6) 2 4 ?
O1 O3 O1 152.83(8) 3_455 4 ?
Fe O3 H 107.7(16) . . ?
Fe O3 H 108.1(16) 2 . ?
O2 O3 H 21.8(17) 4 . ?
O2 O3 H 119.1(18) 3_455 . ?
O1 O3 H 147.0(16) 8_455 . ?
O1 O3 H 76.4(17) 7_556 . ?
O2 O3 H 72.8(16) 6_566 . ?
O2 O3 H 91.2(16) 5_565 . ?
O2 O3 H 114.7(17) . . ?
O2 O3 H 137.3(17) 2 . ?
O1 O3 H 131.1(16) 3_455 . ?
O1 O3 H 68.7(17) 4 . ?
Fe O3 H 108.1(16) . 2 ?
Fe O3 H 107.7(16) 2 2 ?
O2 O3 H 119.1(18) 4 2 ?
O2 O3 H 21.8(17) 3_455 2 ?
O1 O3 H 76.4(17) 8_455 2 ?
O1 O3 H 147.0(16) 7_556 2 ?
O2 O3 H 91.2(16) 6_566 2 ?
O2 O3 H 72.8(16) 5_565 2 ?
O2 O3 H 137.3(17) . 2 ?
O2 O3 H 114.7(17) 2 2 ?
O1 O3 H 68.7(17) 3_455 2 ?
O1 O3 H 131.1(16) 4 2 ?
H O3 H 102(3) . 2 ?

loop_
_geom_bond_atom_site_label_1
_geom_bond_atom_site_label_2
_geom_bond_distance
_geom_bond_site_symmetry_2
_geom_bond_publ_flag
Fe O2 2.0542(12) . ?
Fe O2 2.0543(12) 5_565 ?
Fe O1 2.1090(14) 8_455 ?
Fe O1 2.1090(14) 4 ?
Fe O3 2.2192(10) . ?
Fe O3 2.2192(10) 5_565 ?
Fe O2 3.4666(14) 8_455 ?
Fe O2 3.4666(14) 4 ?
Fe O2 3.4977(12) 6_565 ?
Fe O2 3.4977(12) 2 ?
S O1 1.4630(14) 2 ?
S O1 1.4630(14) . ?
S O2 1.4903(12) 2 ?
S O2 1.4903(12) . ?
O1 O2 2.4018(18) . ?
O1 O1 2.410(3) 2 ?
O1 O2 2.4192(18) 2 ?
O1 O2 2.8166(18) 4_545 ?
O1 O3 2.9693(17) 7_556 ?
O1 O2 3.0663(19) 8_556 ?
O1 O3 3.1509(14) 3_545 ?
O1 O3 3.279(2) 1_545 ?
O1 O2 3.3002(17) 6_556 ?
O1 O2 3.3041(18) 7_556 ?
O2 O2 2.415(2) 2 ?
O2 O3 2.7292(15) 3_545 ?
O2 O3 2.9740(12) 5_565 ?
O2 O3 3.073(2) . ?
O3 H 0.81(2) . ?
O3 H 0.81(2) 2 ?

loop_
_geom_hbond_atom_site_label_D
_geom_hbond_atom_site_label_H
_geom_hbond_atom_site_label_A
_geom_hbond_distance_DH
_geom_hbond_distance_HA
_geom_hbond_distance_DA
_geom_hbond_angle_DHA
_geom_hbond_site_symmetry_A
_geom_hbond_publ_flag
O3 H O2 0.81(2) 2.00(2) 2.7292(15) 150(2) 4 yes

loop_
_geom_torsion_atom_site_label_1
_geom_torsion_atom_site_label_2
_geom_torsion_atom_site_label_3
_geom_torsion_atom_site_label_4
_geom_torsion
_geom_torsion_site_symmetry_1
_geom_torsion_site_symmetry_2
_geom_torsion_site_symmetry_3
_geom_torsion_site_symmetry_4
_geom_torsion_publ_flag
O1 S O1 Fe 115.28(12) 2 . . 4_545 ?
O2 S O1 Fe -124.27(11) 2 . . 4_545 ?
O2 S O1 Fe -5.86(14) . . . 4_545 ?
O1 S O1 O2 121.14(6) 2 . . . ?
O2 S O1 O2 -118.41(10) 2 . . . ?
O2 S O1 O1 120.45(6) 2 . . 2 ?
O2 S O1 O1 -121.14(6) . . . 2 ?
O1 S O1 O2 -120.45(6) 2 . . 2 ?
O2 S O1 O2 118.41(10) . . . 2 ?
O1 S O1 O2 52.59(7) 2 . . 4_545 ?
O2 S O1 O2 173.04(10) 2 . . 4_545 ?
O2 S O1 O2 -68.56(10) . . . 4_545 ?
O1 S O1 O2 161.89(9) 2 . . 8_556 ?
O2 S O1 O2 -77.66(9) 2 . . 8_556 ?
O2 S O1 O2 40.74(8) . . . 8_556 ?
O1 S O1 O3 107.93(6) 2 . . 3_545 ?
O2 S O1 O3 -131.62(7) 2 . . 3_545 ?
O2 S O1 O3 -13.22(7) . . . 3_545 ?
O1 S O1 O3 0.0 2 . . 1_545 ?
O2 S O1 O3 120.45(6) 2 . . 1_545 ?
O2 S O1 O3 -121.14(6) . . . 1_545 ?
O1 S O1 O2 -54.15(6) 2 . . 6_556 ?
O2 S O1 O2 66.30(11) 2 . . 6_556 ?
O2 S O1 O2 -175.29(8) . . . 6_556 ?
O1 S O1 O2 -149.05(8) 2 . . 7_556 ?
O2 S O1 O2 -28.60(9) 2 . . 7_556 ?
O2 S O1 O2 89.81(7) . . . 7_556 ?
O1 S O2 Fe 77.76(11) 2 . . . ?
O1 S O2 Fe -160.53(9) . . . . ?
O2 S O2 Fe -41.01(7) 2 . . . ?
O1 S O2 O1 -121.71(11) 2 . . . ?
O2 S O2 O1 119.52(7) 2 . . . ?
O1 S O2 O2 118.78(7) 2 . . 2 ?
O1 S O2 O2 -119.52(7) . . . 2 ?
O1 S O2 O1 121.71(11) . . . 2 ?
O2 S O2 O1 -118.78(7) 2 . . 2 ?
O1 S O2 O3 -105.47(8) 2 . . 3_545 ?
O1 S O2 O3 16.24(9) . . . 3_545 ?
O2 S O2 O3 135.76(8) 2 . . 3_545 ?
O1 S O2 O1 161.7(3) 2 . . 4 ?
O1 S O2 O1 -76.6(3) . . . 4 ?
O2 S O2 O1 42.9(2) 2 . . 4 ?
O1 S O2 O3 9.17(13) 2 . . 5_565 ?
O1 S O2 O3 130.88(10) . . . 5_565 ?
O2 S O2 O3 -109.61(11) 2 . . 5_565 ?
O1 S O2 O1 61.40(8) 2 . . 8_455 ?
O1 S O2 O1 -176.90(6) . . . 8_455 ?
O2 S O2 O1 -57.38(4) 2 . . 8_455 ?
O1 S O2 O3 118.78(7) 2 . . . ?
O1 S O2 O3 -119.52(7) . . . . ?
O2 S O2 O3 0.0 2 . . . ?
O1 S O2 O1 -47.39(9) 2 . . 6 ?
O1 S O2 O1 74.31(6) . . . 6 ?
O2 S O2 O1 -166.17(7) 2 . . 6 ?
O1 S O2 O1 170.73(7) 2 . . 7_556 ?
O1 S O2 O1 -67.56(8) . . . 7_556 ?
O2 S O2 O1 51.96(4) 2 . . 7_556 ?
